data_7156192
loop_
_publ_author_name
'Aimon, Anthony'
'Karageorgis, George'
'Masters, Jacob'
'Dow, Mark'
'Craven, Philip G. E.'
'Ohsten, Martin'
'Willaume, Anthony'
'Morgentin, R\'emy'
'Ruiz-Llamas, Nicolas'
'Lemoine, Hugues'
'Kalliokoski, Tuomo'
'Eatherton, Andrew J.'
'Foley, Daniel J.'
'Marsden, Stephen P.'
'Nelson, Adam'

_publ_section_title
;
 Realisation of small molecule libraries based on frameworks distantly
 related to natural products.
;
_journal_issue 17
_journal_name_full 'Organic &amp; biomolecular chemistry'
_journal_page_first 3160
_journal_page_last 3167
_journal_paper_doi 10.1039/c8ob00688a
_journal_volume 16
_journal_year 2018
_chemical_formula_moiety 'C22 H29 F N2 O4'
_chemical_formula_sum 'C22 H29 F N2 O4'
_chemical_formula_weight 404.47
_space_group_crystal_system monoclinic
_space_group_IT_number 14
_space_group_name_Hall '-P 2ybc'
_space_group_name_H-M_alt 'P 1 21/c 1'
_symmetry_space_group_name_Hall '-P 2ybc'
_symmetry_space_group_name_H-M 'P 1 21/c 1'
_atom_sites_solution_hydrogens mixed
_atom_sites_solution_primary direct
_audit_creation_date 2015-06-16
_audit_creation_method
;
Olex2 1.2
(compiled 2015.01.26 svn.r3150 for OlexSys, GUI svn.r4998)
;
_audit_update_record
;
2017-10-02 deposited with the CCDC.
2018-04-05 downloaded from the CCDC.
;
_cell_angle_alpha 90
_cell_angle_beta 106.984(3)
_cell_angle_gamma 90
_cell_formula_units_Z 4
_cell_length_a 10.7014(2)
_cell_length_b 14.4421(3)
_cell_length_c 14.1016(4)
_cell_measurement_reflns_used 7487
_cell_measurement_temperature 119.99(17)
_cell_measurement_theta_max 74.3060
_cell_measurement_theta_min 4.4620
_cell_volume 2084.36(9)
_computing_cell_refinement
;
CrysAlisPro, Agilent Technologies,
Version 1.171.37.33 (release 27-03-2014 CrysAlis171 .NET)
(compiled Mar 27 2014,17:12:48)
;
_computing_data_collection
;
CrysAlisPro, Agilent Technologies,
Version 1.171.37.33 (release 27-03-2014 CrysAlis171 .NET)
(compiled Mar 27 2014,17:12:48)
;
_computing_data_reduction
;
CrysAlisPro, Agilent Technologies,
Version 1.171.37.33 (release 27-03-2014 CrysAlis171 .NET)
(compiled Mar 27 2014,17:12:48)
;
_computing_molecular_graphics 'Olex2 (Dolomanov et al., 2009)'
_computing_publication_material 'Olex2 (Dolomanov et al., 2009)'
_computing_structure_refinement 'ShelXL (Sheldrick, 2008)'
_computing_structure_solution 'ShelXS (Sheldrick, 2008)'
_diffrn_ambient_environment N~2~
_diffrn_ambient_temperature 119.99(17)
_diffrn_detector 'CCD plate'
_diffrn_detector_area_resol_mean 5.3095
_diffrn_detector_type Atlas
_diffrn_measured_fraction_theta_full 1.000
_diffrn_measured_fraction_theta_max 0.997
_diffrn_measurement_details
;
#__ type_ start__ end____ width___ exp.time_
  1 omega  -33.00   22.00   1.0000    2.0000
omega____ theta____ kappa____ phi______ frames
    -      -38.5000   37.0000 -150.0000 55

#__ type_ start__ end____ width___ exp.time_
  2 omega  -48.00   -1.00   1.0000    2.0000
omega____ theta____ kappa____ phi______ frames
    -      -38.5000   37.0000 -180.0000 47

#__ type_ start__ end____ width___ exp.time_
  3 omega  -80.00   37.00   1.0000    2.0000
omega____ theta____ kappa____ phi______ frames
    -      -38.5000    0.0000  -60.0000 117

#__ type_ start__ end____ width___ exp.time_
  4 omega   77.00  135.00   1.0000    8.0000
omega____ theta____ kappa____ phi______ frames
    -      106.0000   15.0000 -150.0000 58

#__ type_ start__ end____ width___ exp.time_
  5 omega   99.00  125.00   1.0000    8.0000
omega____ theta____ kappa____ phi______ frames
    -      106.0000   45.0000 -180.0000 26

#__ type_ start__ end____ width___ exp.time_
  6 omega   85.00  175.00   1.0000    8.0000
omega____ theta____ kappa____ phi______ frames
    -      106.0000   45.0000 -150.0000 90

#__ type_ start__ end____ width___ exp.time_
  7 omega  139.00  165.00   1.0000    8.0000
omega____ theta____ kappa____ phi______ frames
    -      106.0000   30.0000  -60.0000 26

#__ type_ start__ end____ width___ exp.time_
  8 omega  150.00  176.00   1.0000    8.0000
omega____ theta____ kappa____ phi______ frames
    -      106.0000   45.0000   30.0000 26

#__ type_ start__ end____ width___ exp.time_
  9 omega  119.00  168.00   1.0000    8.0000
omega____ theta____ kappa____ phi______ frames
    -      106.0000   61.0000   90.0000 49

#__ type_ start__ end____ width___ exp.time_
 10 omega  108.00  145.00   1.0000    8.0000
omega____ theta____ kappa____ phi______ frames
    -      106.0000   61.0000  -30.0000 37

#__ type_ start__ end____ width___ exp.time_
 11 omega  102.00  127.00   1.0000    8.0000
omega____ theta____ kappa____ phi______ frames
    -      106.0000   30.0000  -60.0000 25

#__ type_ start__ end____ width___ exp.time_
 12 omega   84.00  136.00   1.0000    8.0000
omega____ theta____ kappa____ phi______ frames
    -      106.0000   45.0000   30.0000 52

#__ type_ start__ end____ width___ exp.time_
 13 omega   93.00  118.00   1.0000    8.0000
omega____ theta____ kappa____ phi______ frames
    -      106.0000   61.0000   30.0000 25

#__ type_ start__ end____ width___ exp.time_
 14 omega   64.00   90.00   1.0000    8.0000
omega____ theta____ kappa____ phi______ frames
    -      106.0000  -30.0000   60.0000 26

#__ type_ start__ end____ width___ exp.time_
 15 omega  104.00  129.00   1.0000    8.0000
omega____ theta____ kappa____ phi______ frames
    -      106.0000  -61.0000   60.0000 25

#__ type_ start__ end____ width___ exp.time_
 16 omega   56.00  131.00   1.0000    8.0000
omega____ theta____ kappa____ phi______ frames
    -      106.0000  -61.0000   30.0000 75

#__ type_ start__ end____ width___ exp.time_
 17 omega   59.00  124.00   1.0000    8.0000
omega____ theta____ kappa____ phi______ frames
    -      106.0000  -64.0000  108.4734 65

#__ type_ start__ end____ width___ exp.time_
 18 omega   55.00   80.00   1.0000    8.0000
omega____ theta____ kappa____ phi______ frames
    -      106.0000  -45.0000  120.0000 25

#__ type_ start__ end____ width___ exp.time_
 19 omega   42.00   80.00   1.0000    8.0000
omega____ theta____ kappa____ phi______ frames
    -      106.0000  -30.0000   30.0000 38

#__ type_ start__ end____ width___ exp.time_
 20 omega   54.00  122.00   1.0000    8.0000
omega____ theta____ kappa____ phi______ frames
    -      106.0000  -61.0000  -90.0000 68

#__ type_ start__ end____ width___ exp.time_
 21 omega   52.00   98.00   1.0000    8.0000
omega____ theta____ kappa____ phi______ frames
    -      106.0000  -61.0000 -180.0000 46

#__ type_ start__ end____ width___ exp.time_
 22 omega   40.00   79.00   1.0000    8.0000
omega____ theta____ kappa____ phi______ frames
    -      106.0000  -30.0000 -180.0000 39
;
_diffrn_measurement_device 'four-circle diffractometer'
_diffrn_measurement_device_type 'SuperNova, Dual, Cu at zero, Atlas'
_diffrn_measurement_method '\w scans'
_diffrn_orient_matrix_UB_11 0.0763796000
_diffrn_orient_matrix_UB_12 -0.0911254000
_diffrn_orient_matrix_UB_13 0.0049040000
_diffrn_orient_matrix_UB_21 0.0856812000
_diffrn_orient_matrix_UB_22 0.0252244000
_diffrn_orient_matrix_UB_23 0.1050605000
_diffrn_orient_matrix_UB_31 -0.0973922000
_diffrn_orient_matrix_UB_32 -0.0493166000
_diffrn_orient_matrix_UB_33 0.0446542000
_diffrn_radiation_monochromator mirror
_diffrn_radiation_probe x-ray
_diffrn_radiation_type CuK\a
_diffrn_radiation_wavelength 1.54184
_diffrn_reflns_av_R_equivalents 0.0412
_diffrn_reflns_av_unetI/netI 0.0407
_diffrn_reflns_Laue_measured_fraction_full 1.000
_diffrn_reflns_Laue_measured_fraction_max 0.997
_diffrn_reflns_limit_h_max 12
_diffrn_reflns_limit_h_min -13
_diffrn_reflns_limit_k_max 17
_diffrn_reflns_limit_k_min -17
_diffrn_reflns_limit_l_max 17
_diffrn_reflns_limit_l_min -16
_diffrn_reflns_number 14166
_diffrn_reflns_point_group_measured_fraction_full 1.000
_diffrn_reflns_point_group_measured_fraction_max 0.997
_diffrn_reflns_theta_full 67.684
_diffrn_reflns_theta_max 74.387
_diffrn_reflns_theta_min 4.320
_diffrn_source 'sealed X-ray tube'
_diffrn_source_type 'SuperNova (Cu) X-ray Source'
_exptl_absorpt_coefficient_mu 0.779
_exptl_absorpt_correction_T_max 0.943
_exptl_absorpt_correction_T_min 0.928
_exptl_absorpt_correction_type analytical
_exptl_absorpt_process_details
;
CrysAlisPro, Agilent Technologies,
Version 1.171.37.33 (release 27-03-2014 CrysAlis171 .NET)
(compiled Mar 27 2014,17:12:48)
Analytical numeric absorption correction using a multifaceted crystal
            model based on expressions derived by R.C. Clark & J.S. Reid.
(Clark, R. C. & Reid, J. S. (1995). Acta Cryst. A51, 887-897)
Empirical absorption correction using spherical harmonics,
 implemented in SCALE3 ABSPACK scaling algorithm.
;
_exptl_crystal_colour colourless
_exptl_crystal_colour_primary colourless
_exptl_crystal_density_diffrn 1.289
_exptl_crystal_description block
_exptl_crystal_F_000 864
_exptl_crystal_size_max 0.15
_exptl_crystal_size_mid 0.12
_exptl_crystal_size_min 0.09
_refine_diff_density_max 0.271
_refine_diff_density_min -0.228
_refine_diff_density_rms 0.050
_refine_ls_extinction_method none
_refine_ls_goodness_of_fit_ref 1.053
_refine_ls_hydrogen_treatment mixed
_refine_ls_matrix_type full
_refine_ls_number_parameters 281
_refine_ls_number_reflns 4241
_refine_ls_number_restraints 0
_refine_ls_restrained_S_all 1.053
_refine_ls_R_factor_all 0.0450
_refine_ls_R_factor_gt 0.0392
_refine_ls_shift/su_max 0.000
_refine_ls_shift/su_mean 0.000
_refine_ls_structure_factor_coef Fsqd
_refine_ls_weighting_details 'w=1/[\s^2^(Fo^2^)+(0.0420P)^2^+0.6121P] where P=(Fo^2^+2Fc^2^)/3'
_refine_ls_weighting_scheme calc
_refine_ls_wR_factor_gt 0.0939
_refine_ls_wR_factor_ref 0.0988
_reflns_Friedel_coverage 0.000
_reflns_number_gt 3739
_reflns_number_total 4241
_reflns_threshold_expression 'I > 2\s(I)'
_cod_data_source_file c8ob00688a2.cif
_cod_data_source_block aa581_cu
_cod_depositor_comments 'Adding full bibliography for 7156192.cif.'
_cod_original_cell_volume 2084.35(9)
_cod_database_code 7156192
_chemical_oxdiff_formula 'C22 H29 F1 N2 O4'
_shelx_space_group_comment
;
The symmetry employed for this shelxl refinement is uniquely defined
by the following loop, which should always be used as a source of
symmetry information in preference to the above space-group names.
They are only intended as comments.
;
_reflns_odcompleteness_completeness 99.97
_reflns_odcompleteness_iscentric 1
_reflns_odcompleteness_theta 66.97
_olex2_refinement_description
;
1. Fixed Uiso
 At 1.2 times of:
  All C(H) groups, All C(H,H) groups
 At 1.5 times of:
  All C(H,H,H) groups
2.a Ternary CH refined with riding coordinates:
 C8(H8), C13(H13)
2.b Secondary CH2 refined with riding coordinates:
 C9(H9A,H9B), C10(H10A,H10B), C14(H14A,H14B), C16(H16A,H16B), C17(H17A,H17B)
2.c Aromatic/amide H refined with riding coordinates:
 C2(H2A), C3(H3), C5(H5), C6(H6)
2.d Idealised Me refined as rotating group:
 C20(H20A,H20B,H20C), C21(H21A,H21B,H21C), C22(H22A,H22B,H22C)
;
_shelx_shelxl_version_number 2014/7
_olex2_date_sample_data_collection 2015-06-16
_olex2_submission_special_instructions 'No special instructions were received'

loop_
_space_group_symop_operation_xyz
'x, y, z'
'-x, y+1/2, -z+1/2'
'-x, -y, -z'
'x, -y-1/2, z-1/2'

loop_
_atom_site_label
_atom_site_type_symbol
_atom_site_fract_x
_atom_site_fract_y
_atom_site_fract_z
_atom_site_U_iso_or_equiv
_atom_site_adp_type
_atom_site_occupancy
_atom_site_site_symmetry_order
_atom_site_calc_flag
_atom_site_refinement_flags_posn
F1 F -0.00783(8) 0.13304(6) 0.03131(7) 0.0344(2) Uani 1 1 d .
O1 O 0.57219(9) 0.13662(6) 0.01388(7) 0.0228(2) Uani 1 1 d .
N1 N 0.48677(9) 0.24527(7) -0.10522(7) 0.0173(2) Uani 1 1 d .
C1 C 0.10949(12) 0.14444(10) 0.01405(9) 0.0242(3) Uani 1 1 d .
O2 O 0.68540(9) 0.12126(6) -0.14014(8) 0.0265(2) Uani 1 1 d .
N2 N 0.70253(10) 0.40422(7) -0.01672(8) 0.0216(2) Uani 1 1 d .
C2 C 0.18730(13) 0.06778(9) 0.01631(10) 0.0248(3) Uani 1 1 d .
H2A H 0.1604 0.0092 0.0296 0.030 Uiso 1 1 calc R
O3 O 0.77131(10) 0.54184(6) 0.05677(8) 0.0338(3) Uani 1 1 d .
C3 C 0.30699(12) 0.08062(9) -0.00178(9) 0.0214(3) Uani 1 1 d .
H3 H 0.3618 0.0303 0.0000 0.026 Uiso 1 1 calc R
O4 O 0.88327(8) 0.40777(6) 0.10969(6) 0.02004(19) Uani 1 1 d .
C4 C 0.34524(12) 0.16894(8) -0.02258(8) 0.0188(2) Uani 1 1 d .
C5 C 0.26409(12) 0.24479(8) -0.02378(9) 0.0201(2) Uani 1 1 d .
H5 H 0.2900 0.3036 -0.0373 0.024 Uiso 1 1 calc R
C6 C 0.14500(12) 0.23285(9) -0.00491(9) 0.0224(3) Uani 1 1 d .
H6 H 0.0905 0.2830 -0.0050 0.027 Uiso 1 1 calc R
C7 C 0.47737(12) 0.18101(8) -0.03724(9) 0.0185(2) Uani 1 1 d .
C8 C 0.38504(11) 0.25930(9) -0.20133(9) 0.0196(2) Uani 1 1 d .
H8 H 0.2970 0.2551 -0.1939 0.024 Uiso 1 1 calc R
C9 C 0.40819(12) 0.18408(9) -0.27094(9) 0.0231(3) Uani 1 1 d .
H9A H 0.4018 0.1235 -0.2429 0.028 Uiso 1 1 calc R
H9B H 0.3414 0.1882 -0.3344 0.028 Uiso 1 1 calc R
C10 C 0.54322(12) 0.19521(9) -0.28636(9) 0.0235(3) Uani 1 1 d .
H10A H 0.5413 0.2481 -0.3292 0.028 Uiso 1 1 calc R
H10B H 0.5618 0.1407 -0.3201 0.028 Uiso 1 1 calc R
C11 C 0.65464(12) 0.20877(9) -0.18959(9) 0.0206(2) Uani 1 1 d .
C12 C 0.61058(11) 0.27840(8) -0.12194(9) 0.0175(2) Uani 1 1 d .
C13 C 0.56129(11) 0.37175(8) -0.17489(9) 0.0184(2) Uani 1 1 d .
H13 H 0.6102 0.3881 -0.2214 0.022 Uiso 1 1 calc R
C14 C 0.41492(11) 0.35759(9) -0.22996(9) 0.0214(3) Uani 1 1 d .
H14A H 0.3617 0.4029 -0.2088 0.026 Uiso 1 1 calc R
H14B H 0.3989 0.3628 -0.3011 0.026 Uiso 1 1 calc R
C15 C 0.77646(13) 0.23983(10) -0.21603(11) 0.0274(3) Uani 1 1 d .
C16 C 0.71474(11) 0.30383(8) -0.02457(9) 0.0193(2) Uani 1 1 d .
H16A H 0.6979 0.2726 0.0314 0.023 Uiso 1 1 calc R
H16B H 0.8014 0.2871 -0.0273 0.023 Uiso 1 1 calc R
C17 C 0.58731(12) 0.44125(8) -0.08972(10) 0.0220(3) Uani 1 1 d .
H17A H 0.6044 0.5025 -0.1114 0.026 Uiso 1 1 calc R
H17B H 0.5137 0.4447 -0.0628 0.026 Uiso 1 1 calc R
C18 C 0.78477(12) 0.45844(8) 0.05105(9) 0.0210(2) Uani 1 1 d .
C19 C 0.98998(12) 0.45257(9) 0.18673(9) 0.0226(3) Uani 1 1 d .
C20 C 1.07321(12) 0.37031(10) 0.23425(10) 0.0253(3) Uani 1 1 d .
H20A H 1.0230 0.3300 0.2631 0.038 Uiso 1 1 calc GR
H20B H 1.1487 0.3918 0.2849 0.038 Uiso 1 1 calc GR
H20C H 1.1006 0.3372 0.1847 0.038 Uiso 1 1 calc GR
C21 C 0.93781(14) 0.50294(11) 0.26194(11) 0.0334(3) Uani 1 1 d .
H21A H 0.8926 0.5579 0.2323 0.050 Uiso 1 1 calc GR
H21B H 1.0092 0.5195 0.3185 0.050 Uiso 1 1 calc GR
H21C H 0.8787 0.4632 0.2825 0.050 Uiso 1 1 calc GR
C22 C 1.06763(15) 0.51535(12) 0.13834(12) 0.0374(4) Uani 1 1 d .
H22A H 1.0963 0.4807 0.0905 0.056 Uiso 1 1 calc GR
H22B H 1.1422 0.5392 0.1881 0.056 Uiso 1 1 calc GR
H22C H 1.0134 0.5658 0.1059 0.056 Uiso 1 1 calc GR
H15A H 0.8555(19) 0.2418(13) -0.1562(15) 0.036(5) Uiso 1 1 d .
H15B H 0.7954(18) 0.1964(13) -0.2621(14) 0.034(4) Uiso 1 1 d .
H15C H 0.7635(18) 0.2981(14) -0.2499(14) 0.035(5) Uiso 1 1 d .
H2 H 0.658(2) 0.1211(14) -0.0871(17) 0.041(5) Uiso 1 1 d .

loop_
_atom_site_aniso_label
_atom_site_aniso_U_11
_atom_site_aniso_U_22
_atom_site_aniso_U_33
_atom_site_aniso_U_23
_atom_site_aniso_U_13
_atom_site_aniso_U_12
F1 0.0232(4) 0.0407(5) 0.0404(5) 0.0092(4) 0.0114(3) -0.0040(3)
O1 0.0235(4) 0.0182(4) 0.0241(4) 0.0042(3) 0.0027(3) 0.0025(3)
N1 0.0166(4) 0.0184(5) 0.0154(5) 0.0008(4) 0.0023(4) -0.0004(4)
C1 0.0207(6) 0.0316(7) 0.0191(6) 0.0025(5) 0.0039(5) -0.0040(5)
O2 0.0312(5) 0.0194(4) 0.0288(5) -0.0010(4) 0.0085(4) 0.0063(4)
N2 0.0209(5) 0.0146(5) 0.0238(5) 0.0004(4) -0.0020(4) 0.0023(4)
C2 0.0268(6) 0.0217(6) 0.0219(6) 0.0044(5) 0.0007(5) -0.0057(5)
O3 0.0392(6) 0.0158(5) 0.0356(6) -0.0027(4) -0.0062(4) 0.0024(4)
C3 0.0247(6) 0.0179(6) 0.0184(6) 0.0021(4) 0.0014(5) -0.0005(4)
O4 0.0189(4) 0.0172(4) 0.0204(4) -0.0006(3) 0.0000(3) -0.0007(3)
C4 0.0224(6) 0.0191(6) 0.0131(5) 0.0000(4) 0.0025(4) -0.0010(4)
C5 0.0254(6) 0.0175(5) 0.0165(5) 0.0003(4) 0.0046(4) -0.0016(4)
C6 0.0238(6) 0.0233(6) 0.0190(6) -0.0005(5) 0.0043(5) 0.0011(5)
C7 0.0228(6) 0.0145(5) 0.0167(5) -0.0023(4) 0.0036(4) -0.0009(4)
C8 0.0163(5) 0.0253(6) 0.0151(5) 0.0020(4) 0.0012(4) -0.0005(4)
C9 0.0224(6) 0.0277(6) 0.0168(6) -0.0020(5) 0.0021(5) -0.0047(5)
C10 0.0247(6) 0.0274(6) 0.0185(6) -0.0045(5) 0.0062(5) -0.0018(5)
C11 0.0201(6) 0.0193(6) 0.0220(6) -0.0010(5) 0.0053(5) 0.0010(4)
C12 0.0158(5) 0.0171(5) 0.0181(5) 0.0012(4) 0.0026(4) -0.0004(4)
C13 0.0174(5) 0.0188(5) 0.0183(5) 0.0035(4) 0.0039(4) 0.0009(4)
C14 0.0185(5) 0.0239(6) 0.0184(6) 0.0046(5) 0.0001(4) 0.0010(4)
C15 0.0220(6) 0.0291(7) 0.0325(7) -0.0047(6) 0.0103(5) 0.0002(5)
C16 0.0186(5) 0.0144(5) 0.0211(6) -0.0007(4) -0.0002(4) 0.0012(4)
C17 0.0209(6) 0.0174(6) 0.0237(6) 0.0019(5) 0.0003(5) 0.0042(4)
C18 0.0219(6) 0.0174(6) 0.0211(6) -0.0002(4) 0.0022(5) 0.0003(4)
C19 0.0201(6) 0.0245(6) 0.0196(6) -0.0026(5) 0.0002(5) -0.0043(5)
C20 0.0183(6) 0.0337(7) 0.0214(6) 0.0001(5) 0.0017(5) 0.0000(5)
C21 0.0325(7) 0.0348(7) 0.0279(7) -0.0102(6) 0.0009(6) 0.0034(6)
C22 0.0341(7) 0.0389(8) 0.0337(8) 0.0050(6) 0.0014(6) -0.0167(6)

loop_
_atom_type_symbol
_atom_type_description
_atom_type_scat_dispersion_real
_atom_type_scat_dispersion_imag
_atom_type_scat_source
C C 0.0181 0.0091 'International Tables Vol C Tables 4.2.6.8 and 6.1.1.4'
H H 0.0000 0.0000 'International Tables Vol C Tables 4.2.6.8 and 6.1.1.4'
N N 0.0311 0.0180 'International Tables Vol C Tables 4.2.6.8 and 6.1.1.4'
O O 0.0492 0.0322 'International Tables Vol C Tables 4.2.6.8 and 6.1.1.4'
F F 0.0727 0.0534 'International Tables Vol C Tables 4.2.6.8 and 6.1.1.4'

loop_
_exptl_crystal_face_index_h
_exptl_crystal_face_index_k
_exptl_crystal_face_index_l
_exptl_crystal_face_perp_dist
_exptl_oxdiff_crystal_face_indexfrac_h
_exptl_oxdiff_crystal_face_indexfrac_k
_exptl_oxdiff_crystal_face_indexfrac_l
_exptl_oxdiff_crystal_face_x
_exptl_oxdiff_crystal_face_y
_exptl_oxdiff_crystal_face_z
2 5 -8 0.0523 2.0000 5.0081 -8.0084 -0.3429 -0.5437 -0.7994
4 7 2 0.0406 3.9972 7.0122 1.9870 -0.3239 0.7281 -0.6464
-2 -1 -8 0.0512 -1.9974 -1.0028 -7.9965 -0.1004 -1.0365 -0.1131
-4 -8 3 0.0749 -3.9980 -8.0135 3.0143 0.4396 -0.2280 0.9192
0 -2 9 0.0632 -0.0015 -2.0026 9.0025 0.2265 0.8952 0.5009
0 9 0 0.0382 0.0012 9.0117 -0.0103 -0.8212 0.2263 -0.4450
7 0 -2 0.0414 6.9943 0.0054 -2.0089 0.5239 0.3884 -0.7712
0 -9 0 0.0734 -0.0012 -9.0117 0.0103 0.8212 -0.2263 0.4450
2 2 8 0.0527 1.9975 2.0041 7.9953 0.0092 1.0617 0.0636
4 -1 -9 0.0473 3.9977 -0.9982 -9.0041 0.3521 -0.6286 -0.7422
-7 -1 2 0.0682 -6.9944 -1.0067 2.0101 -0.4326 -0.4135 0.8206
-6 -2 -2 0.0571 -5.9949 -2.0072 -1.9901 -0.2847 -0.7734 0.5940
-3 8 0 0.0362 -2.9964 8.0081 -0.0053 -0.9586 -0.0553 -0.1033
4 -8 -1 0.0640 3.9957 -8.0073 -0.9959 1.0300 0.0357 -0.0387
-3 -5 8 0.0775 -2.9992 -5.0088 8.0097 0.2666 0.4582 0.8968
6 2 0 0.0361 5.9952 2.0072 -0.0099 0.2750 0.5633 -0.6833
-6 1 -2 0.0484 -5.9945 0.9967 -1.9936 -0.5585 -0.6979 0.4456
6 -1 2 0.0484 5.9945 -0.9967 1.9936 0.5585 0.6979 -0.4456
-1 9 3 0.0390 -0.9984 9.0109 2.9910 -0.8827 0.4560 -0.2136

loop_
_geom_angle_atom_site_label_1
_geom_angle_atom_site_label_2
_geom_angle_atom_site_label_3
_geom_angle
C7 N1 C8 123.50(10)
C7 N1 C12 125.67(10)
C8 N1 C12 105.10(9)
F1 C1 C2 118.82(12)
F1 C1 C6 117.94(12)
C2 C1 C6 123.24(12)
C11 O2 H2 109.3(14)
C17 N2 C16 112.70(10)
C18 N2 C16 125.20(10)
C18 N2 C17 122.08(10)
C1 C2 H2A 121.0
C1 C2 C3 118.10(12)
C3 C2 H2A 121.0
C2 C3 H3 119.9
C2 C3 C4 120.19(12)
C4 C3 H3 119.9
C18 O4 C19 120.74(9)
C3 C4 C7 118.79(11)
C5 C4 C3 120.01(11)
C5 C4 C7 121.09(11)
C4 C5 H5 119.9
C6 C5 C4 120.25(11)
C6 C5 H5 119.9
C1 C6 C5 118.21(12)
C1 C6 H6 120.9
C5 C6 H6 120.9
O1 C7 N1 123.19(11)
O1 C7 C4 120.37(11)
N1 C7 C4 116.37(10)
N1 C8 H8 111.4
N1 C8 C9 106.00(9)
N1 C8 C14 102.29(9)
C9 C8 H8 111.4
C9 C8 C14 113.71(10)
C14 C8 H8 111.4
C8 C9 H9A 109.5
C8 C9 H9B 109.5
H9A C9 H9B 108.1
C10 C9 C8 110.64(10)
C10 C9 H9A 109.5
C10 C9 H9B 109.5
C9 C10 H10A 108.8
C9 C10 H10B 108.8
C9 C10 C11 113.96(10)
H10A C10 H10B 107.7
C11 C10 H10A 108.8
C11 C10 H10B 108.8
O2 C11 C10 109.09(10)
O2 C11 C12 109.87(10)
O2 C11 C15 106.68(10)
C10 C11 C12 109.36(10)
C15 C11 C10 108.47(11)
C15 C11 C12 113.26(10)
N1 C12 C11 109.45(9)
N1 C12 C13 99.30(9)
N1 C12 C16 112.40(9)
C11 C12 C13 112.81(10)
C16 C12 C11 115.61(9)
C16 C12 C13 106.08(9)
C12 C13 H13 110.9
C14 C13 C12 106.15(9)
C14 C13 H13 110.9
C17 C13 C12 103.51(9)
C17 C13 H13 110.9
C17 C13 C14 114.04(10)
C8 C14 C13 104.40(9)
C8 C14 H14A 110.9
C8 C14 H14B 110.9
C13 C14 H14A 110.9
C13 C14 H14B 110.9
H14A C14 H14B 108.9
C11 C15 H15A 111.9(11)
C11 C15 H15B 109.6(11)
C11 C15 H15C 111.8(11)
H15A C15 H15B 107.0(15)
H15A C15 H15C 110.9(16)
H15B C15 H15C 105.3(16)
N2 C16 C12 104.28(9)
N2 C16 H16A 110.9
N2 C16 H16B 110.9
C12 C16 H16A 110.9
C12 C16 H16B 110.9
H16A C16 H16B 108.9
N2 C17 C13 103.69(9)
N2 C17 H17A 111.0
N2 C17 H17B 111.0
C13 C17 H17A 111.0
C13 C17 H17B 111.0
H17A C17 H17B 109.0
N2 C18 O4 110.57(10)
O3 C18 N2 123.85(12)
O3 C18 O4 125.58(11)
O4 C19 C20 102.11(10)
O4 C19 C21 111.13(10)
O4 C19 C22 109.76(11)
C20 C19 C21 110.74(11)
C20 C19 C22 109.74(12)
C22 C19 C21 112.84(12)
C19 C20 H20A 109.5
C19 C20 H20B 109.5
C19 C20 H20C 109.5
H20A C20 H20B 109.5
H20A C20 H20C 109.5
H20B C20 H20C 109.5
C19 C21 H21A 109.5
C19 C21 H21B 109.5
C19 C21 H21C 109.5
H21A C21 H21B 109.5
H21A C21 H21C 109.5
H21B C21 H21C 109.5
C19 C22 H22A 109.5
C19 C22 H22B 109.5
C19 C22 H22C 109.5
H22A C22 H22B 109.5
H22A C22 H22C 109.5
H22B C22 H22C 109.5

loop_
_geom_bond_atom_site_label_1
_geom_bond_atom_site_label_2
_geom_bond_distance
F1 C1 1.3569(15)
O1 C7 1.2381(15)
N1 C7 1.3589(16)
N1 C8 1.4837(14)
N1 C12 1.4908(15)
C1 C2 1.380(2)
C1 C6 1.3803(19)
O2 C11 1.4345(15)
O2 H2 0.88(2)
N2 C16 1.4629(15)
N2 C17 1.4577(15)
N2 C18 1.3452(17)
C2 H2A 0.9300
C2 C3 1.3895(19)
O3 C18 1.2185(16)
C3 H3 0.9300
C3 C4 1.3967(17)
O4 C18 1.3495(15)
O4 C19 1.4759(14)
C4 C5 1.3950(17)
C4 C7 1.4977(17)
C5 H5 0.9300
C5 C6 1.3868(18)
C6 H6 0.9300
C8 H8 0.9800
C8 C9 1.5320(18)
C8 C14 1.5348(17)
C9 H9A 0.9700
C9 H9B 0.9700
C9 C10 1.5312(17)
C10 H10A 0.9700
C10 H10B 0.9700
C10 C11 1.5400(17)
C11 C12 1.5514(17)
C11 C15 1.5243(18)
C12 C13 1.5566(16)
C12 C16 1.5389(15)
C13 H13 0.9800
C13 C14 1.5452(16)
C13 C17 1.5271(17)
C14 H14A 0.9700
C14 H14B 0.9700
C15 H15A 1.01(2)
C15 H15B 0.97(2)
C15 H15C 0.96(2)
C16 H16A 0.9700
C16 H16B 0.9700
C17 H17A 0.9700
C17 H17B 0.9700
C19 C20 1.5183(18)
C19 C21 1.5204(19)
C19 C22 1.5197(19)
C20 H20A 0.9600
C20 H20B 0.9600
C20 H20C 0.9600
C21 H21A 0.9600
C21 H21B 0.9600
C21 H21C 0.9600
C22 H22A 0.9600
C22 H22B 0.9600
C22 H22C 0.9600

loop_
_geom_torsion_atom_site_label_1
_geom_torsion_atom_site_label_2
_geom_torsion_atom_site_label_3
_geom_torsion_atom_site_label_4
_geom_torsion
F1 C1 C2 C3 179.84(11)
F1 C1 C6 C5 -179.24(11)
N1 C8 C9 C10 -61.87(13)
N1 C8 C14 C13 24.74(12)
N1 C12 C13 C14 -29.47(11)
N1 C12 C13 C17 90.90(10)
N1 C12 C16 N2 -96.99(11)
C1 C2 C3 C4 -0.68(18)
O2 C11 C12 N1 -64.30(12)
O2 C11 C12 C13 -173.84(9)
O2 C11 C12 C16 63.83(13)
C2 C1 C6 C5 0.82(19)
C2 C3 C4 C5 0.96(18)
C2 C3 C4 C7 177.31(11)
C3 C4 C5 C6 -0.35(18)
C3 C4 C7 O1 -37.72(16)
C3 C4 C7 N1 145.17(11)
C4 C5 C6 C1 -0.52(18)
C5 C4 C7 O1 138.58(12)
C5 C4 C7 N1 -38.53(16)
C6 C1 C2 C3 -0.23(19)
C7 N1 C8 C9 -81.01(13)
C7 N1 C8 C14 159.61(11)
C7 N1 C12 C11 82.15(13)
C7 N1 C12 C13 -159.53(11)
C7 N1 C12 C16 -47.74(15)
C7 C4 C5 C6 -176.61(11)
C8 N1 C7 O1 143.14(12)
C8 N1 C7 C4 -39.85(16)
C8 N1 C12 C11 -71.67(11)
C8 N1 C12 C13 46.65(11)
C8 N1 C12 C16 158.44(9)
C8 C9 C10 C11 47.95(15)
C9 C8 C14 C13 -89.09(12)
C9 C10 C11 O2 76.45(13)
C9 C10 C11 C12 -43.74(14)
C9 C10 C11 C15 -167.71(11)
C10 C11 C12 N1 55.42(12)
C10 C11 C12 C13 -54.13(13)
C10 C11 C12 C16 -176.46(10)
C11 C12 C13 C14 86.31(11)
C11 C12 C13 C17 -153.31(10)
C11 C12 C16 N2 136.36(11)
C12 N1 C7 O1 -6.14(18)
C12 N1 C7 C4 170.87(10)
C12 N1 C8 C9 73.53(11)
C12 N1 C8 C14 -45.85(11)
C12 C13 C14 C8 3.20(12)
C12 C13 C17 N2 30.98(12)
C13 C12 C16 N2 10.51(12)
C14 C8 C9 C10 49.72(13)
C14 C13 C17 N2 145.83(10)
C15 C11 C12 N1 176.52(10)
C15 C11 C12 C13 66.98(13)
C15 C11 C12 C16 -55.35(14)
C16 N2 C17 C13 -26.44(14)
C16 N2 C18 O3 -178.98(13)
C16 N2 C18 O4 1.80(18)
C16 C12 C13 C14 -146.16(10)
C16 C12 C13 C17 -25.78(12)
C17 N2 C16 C12 9.93(14)
C17 N2 C18 O3 -0.7(2)
C17 N2 C18 O4 -179.96(11)
C17 C13 C14 C8 -110.09(11)
C18 N2 C16 C12 -171.68(12)
C18 N2 C17 C13 155.11(12)
C18 O4 C19 C20 178.47(10)
C18 O4 C19 C21 60.35(15)
C18 O4 C19 C22 -65.16(15)
C19 O4 C18 N2 176.89(10)
C19 O4 C18 O3 -2.3(2)
